data_4111542
loop_
_publ_author_name
'Hiroki Oshio'
'Masayuki Nihei'
'Satoshi Koizumi'
'Takuya Shiga'
'Hiroyuki Nojiri'
'Motohiro Nakano'
'Naoki Shirakawa'
'Mitsuhiro Akatsu'

_publ_section_title
;
 A Heterometal Single-Molecule Magnet of [MnIII2NiII2Cl2(salpa)2]
;
_journal_name_full 'Journal of the American Chemical Society'
_journal_page_first 4568
_journal_page_last 4569
_journal_paper_doi 10.1021/ja042217p
_journal_volume 127
_journal_year 2005
_chemical_formula_sum 'C40 H52 Cl2 Mn2 N4 Ni2 O8'
_chemical_formula_weight 1015.06
_chemical_name_systematic
; 
 ? 
;
_space_group_IT_number 88
_symmetry_cell_setting tetragonal
_symmetry_space_group_name_Hall '-I 4ad'
_symmetry_space_group_name_H-M 'I 41/a :2'
_atom_sites_solution_hydrogens geom
_atom_sites_solution_primary direct
_atom_sites_solution_secondary difmap
_audit_creation_method SHELXL-97
_cell_angle_alpha 90.00
_cell_angle_beta 90.00
_cell_angle_gamma 90.00
_cell_formula_units_Z 8
_cell_length_a 25.985(3)
_cell_length_b 25.985(3)
_cell_length_c 13.1692(19)
_cell_measurement_reflns_used 807
_cell_measurement_temperature 240(2)
_cell_measurement_theta_max 23.28
_cell_measurement_theta_min 1.57
_cell_volume 8892.1(19)
_computing_cell_refinement 'Bruker SMART'
_computing_data_collection 'Bruker SMART'
_computing_data_reduction 'Bruker SAINT'
_computing_molecular_graphics 'Bruker SHELXTL'
_computing_publication_material 'Bruker SHELXTL'
_computing_structure_refinement 'SHELXL-97 (Sheldrick, 1997)'
_computing_structure_solution 'SHELXS-97 (Sheldrick, 1990)'
_diffrn_ambient_temperature 273(2)
_diffrn_measured_fraction_theta_full 0.999
_diffrn_measured_fraction_theta_max 0.999
_diffrn_measurement_device_type 'CCD area detector'
_diffrn_measurement_method 'phi and omega scans'
_diffrn_radiation_monochromator graphite
_diffrn_radiation_source 'fine-focus sealed tube'
_diffrn_radiation_type MoK\a
_diffrn_radiation_wavelength 0.71073
_diffrn_reflns_av_R_equivalents 0.1255
_diffrn_reflns_av_sigmaI/netI 0.1144
_diffrn_reflns_limit_h_max 25
_diffrn_reflns_limit_h_min -28
_diffrn_reflns_limit_k_max 27
_diffrn_reflns_limit_k_min -28
_diffrn_reflns_limit_l_max 14
_diffrn_reflns_limit_l_min -14
_diffrn_reflns_number 19123
_diffrn_reflns_theta_full 23.28
_diffrn_reflns_theta_max 23.28
_diffrn_reflns_theta_min 1.57
_exptl_absorpt_coefficient_mu 1.562
_exptl_absorpt_correction_T_max 0.9078
_exptl_absorpt_correction_T_min 0.7436
_exptl_absorpt_correction_type numerical
_exptl_crystal_colour dark_red
_exptl_crystal_density_diffrn 1.516
_exptl_crystal_density_meas 0
_exptl_crystal_description block
_exptl_crystal_F_000 4192
_exptl_crystal_size_max 0.5
_exptl_crystal_size_mid 0.2
_exptl_crystal_size_min 0.2
_refine_diff_density_max 1.139
_refine_diff_density_min -0.300
_refine_diff_density_rms 0.097
_refine_ls_extinction_method none
_refine_ls_goodness_of_fit_ref 0.987
_refine_ls_hydrogen_treatment mixed
_refine_ls_matrix_type full
_refine_ls_number_parameters 268
_refine_ls_number_reflns 3202
_refine_ls_number_restraints 0
_refine_ls_restrained_S_all 0.987
_refine_ls_R_factor_all 0.1108
_refine_ls_R_factor_gt 0.0548
_refine_ls_shift/su_max 3.299
_refine_ls_shift/su_mean 0.037
_refine_ls_structure_factor_coef Fsqd
_refine_ls_weighting_details 'calc w=1/[\s^2^(Fo^2^)+(0.0717P)^2^+0.0000P] where P=(Fo^2^+2Fc^2^)/3'
_refine_ls_weighting_scheme calc
_refine_ls_wR_factor_gt 0.1428
_refine_ls_wR_factor_ref 0.1578
_reflns_number_gt 1806
_reflns_number_total 3202
_reflns_threshold_expression >2sigma(I)
_cod_data_source_file ja042217psi20041227_033913.cif
_cod_data_source_block '[Mn(III)2Ni(II)2Cl2(salpa)2]'
_cod_original_cell_volume 8891.8(18)
_cod_original_sg_symbol_H-M 'I 41/a'
_cod_database_code 4111542

loop_
_symmetry_equiv_pos_as_xyz
'x, y, z'
'-x+1/2, -y, z+1/2'
'-y+3/4, x+1/4, z+1/4'
'y+3/4, -x+3/4, z+3/4'
'x+1/2, y+1/2, z+1/2'
'-x+1, -y+1/2, z+1'
'-y+5/4, x+3/4, z+3/4'
'y+5/4, -x+5/4, z+5/4'
'-x, -y, -z'
'x-1/2, y, -z-1/2'
'y-3/4, -x-1/4, -z-1/4'
'-y-3/4, x-3/4, -z-3/4'
'-x+1/2, -y+1/2, -z+1/2'
'x, y+1/2, -z'
'y-1/4, -x+1/4, -z+1/4'
'-y-1/4, x-1/4, -z-1/4'

loop_
_atom_site_label
_atom_site_type_symbol
_atom_site_fract_x
_atom_site_fract_y
_atom_site_fract_z
_atom_site_U_iso_or_equiv
_atom_site_adp_type
_atom_site_occupancy
_atom_site_symmetry_multiplicity
_atom_site_calc_flag
_atom_site_refinement_flags
Ni1 Ni 0.44005(4) 0.99746(4) 0.04950(7) 0.0380(3) Uani 1 1 d .
Mn1 Mn 0.53959(5) 0.99686(5) 0.17944(9) 0.0424(4) Uani 1 1 d .
Cl1 Cl 0.39768(8) 0.93465(8) 0.15849(17) 0.0535(7) Uani 1 1 d .
O1 O 0.5770(2) 1.0222(2) 0.2890(4) 0.0579(17) Uani 1 1 d .
O2 O 0.51432(18) 0.95941(18) 0.0610(4) 0.0378(14) Uani 1 1 d .
O3 O 0.47105(19) 1.03601(19) 0.1696(4) 0.0420(14) Uani 1 1 d .
O4 O 0.42259(19) 0.96391(18) -0.0838(4) 0.0403(14) Uani 1 1 d .
N1 N 0.5063(3) 0.9418(3) 0.2656(5) 0.049(2) Uani 1 1 d .
H1 H 0.473(3) 0.940(3) 0.243(6) 0.059 Uiso 1 1 calc .
N2 N 0.3746(2) 1.0430(3) 0.0463(5) 0.0432(19) Uani 1 1 d .
H2 H 0.381(3) 1.069(3) 0.003(6) 0.052 Uiso 1 1 calc .
C1 C 0.5877(4) 0.9973(3) 0.3762(7) 0.049(2) Uani 1 1 d .
C2 C 0.6343(4) 1.0072(3) 0.4229(7) 0.054(2) Uani 1 1 d .
H2A H 0.6570 1.0305 0.3936 0.065 Uiso 1 1 calc R
C3 C 0.6475(4) 0.9830(4) 0.5119(7) 0.062(3) Uani 1 1 d .
H3 H 0.6790 0.9902 0.5425 0.074 Uiso 1 1 calc R
C4 C 0.6141(5) 0.9477(4) 0.5566(7) 0.078(3) Uani 1 1 d .
H4 H 0.6233 0.9309 0.6163 0.093 Uiso 1 1 calc R
C5 C 0.5676(4) 0.9382(4) 0.5113(7) 0.068(3) Uani 1 1 d .
H5 H 0.5451 0.9146 0.5405 0.081 Uiso 1 1 calc R
C6 C 0.5538(3) 0.9632(4) 0.4229(6) 0.052(2) Uani 1 1 d .
C7 C 0.5022(4) 0.9561(4) 0.3760(7) 0.070(3) Uani 1 1 d .
H7A H 0.4827 0.9878 0.3823 0.083 Uiso 1 1 calc R
H7B H 0.4837 0.9293 0.4121 0.083 Uiso 1 1 calc R
C8 C 0.5270(4) 0.8901(3) 0.2489(7) 0.064(3) Uani 1 1 d .
H8A H 0.4996 0.8651 0.2584 0.077 Uiso 1 1 calc R
H8B H 0.5533 0.8832 0.2994 0.077 Uiso 1 1 calc R
C9 C 0.5501(3) 0.8827(3) 0.1435(7) 0.060(3) Uani 1 1 d .
H9A H 0.5834 0.8997 0.1411 0.072 Uiso 1 1 calc R
H9B H 0.5558 0.8462 0.1320 0.072 Uiso 1 1 calc R
C10 C 0.5164(3) 0.9037(3) 0.0589(6) 0.048(2) Uani 1 1 d .
H10A H 0.5300 0.8925 -0.0061 0.057 Uiso 1 1 calc R
H10B H 0.4819 0.8900 0.0660 0.057 Uiso 1 1 calc R
C11 C 0.4577(3) 1.0847(3) 0.1959(6) 0.044(2) Uani 1 1 d .
C12 C 0.4946(4) 1.1183(3) 0.2338(7) 0.058(3) Uani 1 1 d .
H12 H 0.5286 1.1079 0.2425 0.069 Uiso 1 1 calc R
C13 C 0.4795(5) 1.1676(4) 0.2582(8) 0.089(4) Uani 1 1 d .
H13 H 0.5038 1.1911 0.2814 0.107 Uiso 1 1 calc R
C14 C 0.4271(5) 1.1830(4) 0.2485(9) 0.100(4) Uani 1 1 d .
H14 H 0.4167 1.2158 0.2680 0.121 Uiso 1 1 calc R
C15 C 0.3939(4) 1.1500(4) 0.2114(8) 0.076(3) Uani 1 1 d .
H15 H 0.3598 1.1603 0.2040 0.091 Uiso 1 1 calc R
C16 C 0.4067(3) 1.1017(4) 0.1836(6) 0.050(2) Uani 1 1 d .
C17 C 0.3659(3) 1.0657(3) 0.1492(6) 0.058(3) Uani 1 1 d .
H17A H 0.3333 1.0839 0.1487 0.069 Uiso 1 1 calc R
H17B H 0.3631 1.0379 0.1981 0.069 Uiso 1 1 calc R
C18 C 0.3278(3) 1.0158(3) 0.0100(7) 0.055(3) Uani 1 1 d .
H18A H 0.2994 1.0400 0.0084 0.066 Uiso 1 1 calc R
H18B H 0.3192 0.9889 0.0581 0.066 Uiso 1 1 calc R
C19 C 0.3337(3) 0.9923(3) -0.0932(7) 0.056(3) Uani 1 1 d .
H19A H 0.3001 0.9805 -0.1155 0.068 Uiso 1 1 calc R
H19B H 0.3446 1.0190 -0.1399 0.068 Uiso 1 1 calc R
C20 C 0.3706(3) 0.9484(3) -0.1014(7) 0.052(2) Uani 1 1 d .
H20A H 0.3612 0.9221 -0.0525 0.062 Uiso 1 1 calc R
H20B H 0.3680 0.9334 -0.1687 0.062 Uiso 1 1 calc R

loop_
_atom_site_aniso_label
_atom_site_aniso_U_11
_atom_site_aniso_U_22
_atom_site_aniso_U_33
_atom_site_aniso_U_23
_atom_site_aniso_U_13
_atom_site_aniso_U_12
Ni1 0.0372(7) 0.0371(7) 0.0397(7) 0.0032(5) 0.0023(5) -0.0007(5)
Mn1 0.0435(8) 0.0450(9) 0.0387(8) 0.0034(6) -0.0025(6) 0.0008(6)
Cl1 0.0494(14) 0.0538(15) 0.0573(15) 0.0154(12) 0.0032(11) -0.0071(11)
O1 0.074(4) 0.059(4) 0.040(4) 0.011(3) -0.019(3) -0.014(3)
O2 0.038(3) 0.028(3) 0.048(4) -0.001(3) 0.001(3) -0.002(2)
O3 0.049(4) 0.036(3) 0.041(4) -0.009(3) 0.001(3) 0.005(3)
O4 0.038(3) 0.042(3) 0.040(3) 0.002(3) -0.005(3) -0.011(3)
N1 0.042(5) 0.061(5) 0.045(5) 0.004(4) -0.004(4) 0.003(4)
N2 0.035(4) 0.047(5) 0.048(5) 0.012(4) 0.003(4) -0.001(3)
C1 0.056(6) 0.050(6) 0.042(6) -0.011(5) -0.001(5) 0.005(5)
C2 0.068(7) 0.052(6) 0.043(6) -0.008(5) -0.007(5) -0.006(5)
C3 0.074(7) 0.069(7) 0.043(6) -0.005(5) -0.013(6) 0.006(6)
C4 0.108(10) 0.096(9) 0.029(6) 0.007(6) -0.001(6) 0.029(7)
C5 0.072(8) 0.093(8) 0.038(6) 0.012(6) 0.007(6) -0.007(6)
C6 0.041(6) 0.078(7) 0.038(6) 0.002(5) 0.001(5) 0.007(5)
C7 0.065(7) 0.089(8) 0.055(7) 0.008(6) 0.018(6) -0.003(6)
C8 0.073(7) 0.059(7) 0.060(7) 0.020(5) -0.009(6) -0.006(5)
C9 0.059(7) 0.056(6) 0.064(7) 0.018(5) 0.005(6) 0.011(5)
C10 0.055(6) 0.039(6) 0.049(6) 0.008(5) 0.007(5) -0.003(4)
C11 0.060(6) 0.047(6) 0.024(5) 0.003(4) -0.001(5) 0.001(5)
C12 0.072(7) 0.047(6) 0.055(6) -0.004(5) -0.013(5) 0.003(5)
C13 0.139(12) 0.052(8) 0.078(8) -0.019(6) -0.034(8) -0.015(7)
C14 0.140(13) 0.057(8) 0.105(10) -0.018(7) -0.037(9) 0.041(8)
C15 0.093(9) 0.049(7) 0.086(9) -0.022(6) -0.014(7) 0.025(6)
C16 0.055(6) 0.052(6) 0.044(6) 0.002(5) 0.002(5) 0.001(5)
C17 0.051(6) 0.071(7) 0.050(6) 0.005(5) 0.017(5) 0.019(5)
C18 0.039(6) 0.054(6) 0.073(7) 0.011(5) 0.001(5) 0.005(5)
C19 0.038(6) 0.066(7) 0.065(7) 0.009(5) -0.014(5) -0.014(5)
C20 0.051(6) 0.043(6) 0.061(7) 0.008(5) -0.009(5) -0.010(5)

loop_
_atom_type_symbol
_atom_type_description
_atom_type_scat_dispersion_real
_atom_type_scat_dispersion_imag
_atom_type_scat_source
C C 0.0033 0.0016 'International Tables Vol C Tables 4.2.6.8 and 6.1.1.4'
H H 0.0000 0.0000 'International Tables Vol C Tables 4.2.6.8 and 6.1.1.4'
N N 0.0061 0.0033 'International Tables Vol C Tables 4.2.6.8 and 6.1.1.4'
O O 0.0106 0.0060 'International Tables Vol C Tables 4.2.6.8 and 6.1.1.4'
Cl Cl 0.1484 0.1585 'International Tables Vol C Tables 4.2.6.8 and 6.1.1.4'
Mn Mn 0.3368 0.7283 'International Tables Vol C Tables 4.2.6.8 and 6.1.1.4'
Ni Ni 0.3393 1.1124 'International Tables Vol C Tables 4.2.6.8 and 6.1.1.4'

loop_
_geom_angle_atom_site_label_1
_geom_angle_atom_site_label_2
_geom_angle_atom_site_label_3
_geom_angle
_geom_angle_site_symmetry_1
_geom_angle_site_symmetry_3
O4 Ni1 O3 168.3(2) . .
O4 Ni1 N2 92.6(2) . .
O3 Ni1 N2 93.4(2) . .
O4 Ni1 O2 93.67(19) . .
O3 Ni1 O2 79.54(19) . .
N2 Ni1 O2 171.8(2) . .
O4 Ni1 O2 76.33(19) . 9_675
O3 Ni1 O2 92.88(19) . 9_675
N2 Ni1 O2 98.0(2) . 9_675
O2 Ni1 O2 78.4(2) . 9_675
O4 Ni1 Cl1 97.00(15) . .
O3 Ni1 Cl1 92.90(16) . .
N2 Ni1 Cl1 91.34(19) . .
O2 Ni1 Cl1 93.18(14) . .
O2 Ni1 Cl1 168.70(14) 9_675 .
O4 Ni1 Mn1 37.00(14) . 9_675
O3 Ni1 Mn1 132.19(15) . 9_675
N2 Ni1 Mn1 95.4(2) . 9_675
O2 Ni1 Mn1 86.41(13) . 9_675
O2 Ni1 Mn1 39.36(13) 9_675 9_675
Cl1 Ni1 Mn1 133.62(7) . 9_675
O4 Ni1 Mn1 131.86(15) . .
O3 Ni1 Mn1 40.95(14) . .
N2 Ni1 Mn1 134.3(2) . .
O2 Ni1 Mn1 38.63(13) . .
O2 Ni1 Mn1 85.27(13) 9_675 .
Cl1 Ni1 Mn1 92.78(6) . .
Mn1 Ni1 Mn1 113.52(4) 9_675 .
O1 Mn1 O4 93.1(2) . 9_675
O1 Mn1 O2 166.4(2) . .
O4 Mn1 O2 84.9(2) 9_675 .
O1 Mn1 N1 92.2(3) . .
O4 Mn1 N1 167.4(3) 9_675 .
O2 Mn1 N1 87.2(2) . .
O1 Mn1 O3 109.1(2) . .
O4 Mn1 O3 98.1(2) 9_675 .
O2 Mn1 O3 84.55(19) . .
N1 Mn1 O3 90.9(3) . .
O1 Mn1 Ni1 130.98(19) . 9_675
O4 Mn1 Ni1 39.70(15) 9_675 9_675
O2 Mn1 Ni1 45.26(14) . 9_675
N1 Mn1 Ni1 131.3(2) . 9_675
O3 Mn1 Ni1 93.66(15) . 9_675
O1 Mn1 Ni1 149.55(19) . .
O4 Mn1 Ni1 93.61(15) 9_675 .
O2 Mn1 Ni1 44.04(14) . .
N1 Mn1 Ni1 87.5(2) . .
O3 Mn1 Ni1 40.54(14) . .
Ni1 Mn1 Ni1 66.48(4) 9_675 .
C1 O1 Mn1 126.8(5) . .
C10 O2 Mn1 120.0(4) . .
C10 O2 Ni1 119.1(4) . .
Mn1 O2 Ni1 97.3(2) . .
C10 O2 Ni1 118.6(4) . 9_675
Mn1 O2 Ni1 95.4(2) . 9_675
Ni1 O2 Ni1 101.65(19) . 9_675
C11 O3 Ni1 123.7(5) . .
C11 O3 Mn1 131.9(5) . .
Ni1 O3 Mn1 98.5(2) . .
C20 O4 Mn1 122.3(5) . 9_675
C20 O4 Ni1 118.5(5) . .
Mn1 O4 Ni1 103.3(2) 9_675 .
C8 N1 C7 113.5(7) . .
C8 N1 Mn1 114.1(5) . .
C7 N1 Mn1 113.4(6) . .
C18 N2 C17 110.8(7) . .
C18 N2 Ni1 114.0(5) . .
C17 N2 Ni1 109.4(5) . .
O1 C1 C2 118.1(9) . .
O1 C1 C6 123.5(8) . .
C2 C1 C6 118.4(8) . .
C3 C2 C1 120.9(9) . .
C2 C3 C4 120.4(10) . .
C5 C4 C3 119.0(9) . .
C4 C5 C6 120.8(10) . .
C5 C6 C1 120.5(9) . .
C5 C6 C7 121.8(9) . .
C1 C6 C7 117.7(8) . .
C6 C7 N1 111.6(7) . .
N1 C8 C9 113.4(7) . .
C10 C9 C8 113.3(7) . .
O2 C10 C9 111.6(7) . .
O3 C11 C12 120.1(8) . .
O3 C11 C16 120.3(8) . .
C12 C11 C16 119.6(8) . .
C13 C12 C11 118.1(9) . .
C12 C13 C14 120.9(10) . .
C15 C14 C13 118.6(10) . .
C14 C15 C16 123.2(11) . .
C15 C16 C11 119.6(9) . .
C15 C16 C17 119.4(9) . .
C11 C16 C17 120.7(8) . .
C16 C17 N2 114.6(7) . .
N2 C18 C19 113.8(7) . .
C20 C19 C18 116.3(7) . .
O4 C20 C19 112.3(6) . .

loop_
_geom_bond_atom_site_label_1
_geom_bond_atom_site_label_2
_geom_bond_distance
_geom_bond_site_symmetry_2
Ni1 O4 2.011(5) .
Ni1 O3 2.038(5) .
Ni1 N2 2.072(6) .
Ni1 O2 2.174(5) .
Ni1 O2 2.186(5) 9_675
Ni1 Cl1 2.436(2) .
Ni1 Mn1 3.0645(16) 9_675
Ni1 Mn1 3.1013(15) .
Mn1 O1 1.860(5) .
Mn1 O4 1.895(5) 9_675
Mn1 O2 1.952(5) .
Mn1 N1 2.021(7) .
Mn1 O3 2.055(5) .
Mn1 Ni1 3.0645(16) 9_675
O1 C1 1.347(10) .
O2 C10 1.448(8) .
O2 Ni1 2.186(5) 9_675
O3 C11 1.356(9) .
O4 C20 1.430(8) .
O4 Mn1 1.895(5) 9_675
N1 C8 1.465(10) .
N1 C7 1.504(10) .
N2 C18 1.484(10) .
N2 C17 1.495(10) .
C1 C2 1.382(11) .
C1 C6 1.393(11) .
C2 C3 1.374(11) .
C3 C4 1.394(12) .
C4 C5 1.370(12) .
C5 C6 1.381(11) .
C6 C7 1.488(11) .
C8 C9 1.524(11) .
C9 C10 1.519(10) .
C11 C12 1.391(11) .
C11 C16 1.406(11) .
C12 C13 1.377(12) .
C13 C14 1.423(14) .
C14 C15 1.313(13) .
C15 C16 1.350(11) .
C16 C17 1.485(11) .
C18 C19 1.498(11) .
C19 C20 1.495(11) .
